data_7116554
loop_
_publ_author_name
'Arun Naibi Lakshminarayana'
'Jingjing Chang'
'Jie Luo'
'Bin Zheng'
'Kuo-Wei Huang'
'Chunyan Chi'

_publ_section_title
;
 Bisindeno-annulated pentacenes with exceptionally high photo-stability
 and ordered molecular packing: simple synthesis by a regio-selective
 Scholl reaction
;
_journal_name_full Chem.Commun.
_journal_page_first 3604
_journal_paper_doi 10.1039/C4cc09812A
_journal_volume 51
_journal_year 2015
_chemical_formula_sum 'C59 H70 O5'
_chemical_formula_weight 859.15
_chemical_name_common 'tetrahexyloxy rubicenoid pentacene'
_chemical_name_systematic 'tetrahexyloxy bisindenofused  pentacene'
_space_group_crystal_system triclinic
_space_group_IT_number 2
_space_group_name_Hall '-P 1'
_space_group_name_H-M_alt 'P -1'
_symmetry_space_group_name_Hall '-P 1'
_symmetry_space_group_name_H-M 'P -1'
_atom_sites_solution_hydrogens geom
_audit_creation_method SHELXL-2013
_audit_update_record
;
2014-11-20 deposited with the CCDC.
2015-01-12 downloaded from the CCDC.
;
_cell_angle_alpha 107.779(5)
_cell_angle_beta 94.984(5)
_cell_angle_gamma 91.886(5)
_cell_formula_units_Z 1
_cell_length_a 4.6842(5)
_cell_length_b 14.8758(15)
_cell_length_c 17.8030(18)
_cell_measurement_reflns_used 7040
_cell_measurement_temperature 100(2)
_cell_measurement_theta_max 66.63
_cell_measurement_theta_min 2.62
_cell_volume 1174.5(2)
_computing.cell_refinement 'APEX2 v2013.6--2 (Bruker AXS)'
_computing.data_collection 'APEX2 (Bruker AXS)'
_computing.data_reduction 'SAINT V8.32B (Bruker AXS Inc., 2013)'
_computing.molecular_graphics 'Bruker SHELXTL'
_computing.publication_material 'Bruker SHELXTL'
_computing.structure_refinement 'SHELXL--2013 (Sheldrick 2013)'
_computing.structure_solution 'SHELXS--97 (Sheldrick 2008)'

_diffrn_ambient_temperature 100(2)
_diffrn_measured_fraction_theta_full 0.984
_diffrn_measured_fraction_theta_max 0.986
_diffrn_measurement_device_type 'Bruker D8 Venture'
_diffrn_measurement_method '\f and \w scans'
_diffrn_radiation_type CuK\a
_diffrn_radiation_wavelength 1.54178
_diffrn_reflns_av_R_equivalents 0.0388
_diffrn_reflns_av_unetI/netI 0.0365
_diffrn_reflns_Laue_measured_fraction_full 0.984
_diffrn_reflns_Laue_measured_fraction_max 0.986
_diffrn_reflns_limit_h_max 5
_diffrn_reflns_limit_h_min -5
_diffrn_reflns_limit_k_max 17
_diffrn_reflns_limit_k_min -17
_diffrn_reflns_limit_l_max 21
_diffrn_reflns_limit_l_min -21
_diffrn_reflns_number 14776
_diffrn_reflns_point_group_measured_fraction_full 0.984
_diffrn_reflns_point_group_measured_fraction_max 0.986
_diffrn_reflns_theta_full 66.650
_diffrn_reflns_theta_max 66.583
_diffrn_reflns_theta_min 2.620
_diffrn_source 'Sealed Microfocusing Source'
_exptl_absorpt_coefficient_mu 0.585
_exptl_absorpt_correction_T_max 0.7528
_exptl_absorpt_correction_T_min 0.6358
_exptl_absorpt_correction_type multi-scan
_exptl_absorpt_process_details 'Sadabs, (Sheldrick 2012)'
_exptl_crystal_colour 'Deep Green'
_exptl_crystal_density_diffrn 1.215
_exptl_crystal_density_meas 'Not Measured'
_exptl_crystal_density_method 'Not Measured'
_exptl_crystal_description Needle
_exptl_crystal_F_000 464
_exptl_crystal_size_max 0.540
_exptl_crystal_size_mid 0.080
_exptl_crystal_size_min 0.030
_refine_diff_density_max 0.571
_refine_diff_density_min -0.552
_refine_diff_density_rms 0.045
_refine_ls_extinction_method none
_refine_ls_goodness_of_fit_ref 1.037
_refine_ls_hydrogen_treatment constr
_refine_ls_matrix_type full
_refine_ls_number_parameters 344
_refine_ls_number_reflns 4108
_refine_ls_number_restraints 14
_refine_ls_restrained_S_all 1.038
_refine_ls_R_factor_all 0.0702
_refine_ls_R_factor_gt 0.0512
_refine_ls_shift/su_max 0.000
_refine_ls_shift/su_mean 0.000
_refine_ls_structure_factor_coef Fsqd
_refine_ls_weighting_details 'w=1/[\s^2^(Fo^2^)+(0.0562P)^2^+0.8269P] where P=(Fo^2^+2Fc^2^)/3'
_refine_ls_weighting_scheme calc
_refine_ls_wR_factor_gt 0.1248
_refine_ls_wR_factor_ref 0.1359
_reflns_Friedel_coverage 0.000
_reflns_number_gt 3176
_reflns_number_total 4108
_reflns_threshold_expression 'I > 2\s(I)'
_cod_data_source_file c4cc09812a2.cif
_cod_data_source_block E182
_cod_database_code 7116554
_shelx_space_group_comment
; 
The symmetry employed for this shelxl refinement is uniquely defined 
by the following loop, which should always be used as a source of 
symmetry information in preference to the above space-group names. 
They are only intended as comments. 
;
_shelx_estimated_absorpt_t_min 0.743
_shelx_estimated_absorpt_t_max 0.983
_computing.bruker_data_scaling 'SADABS V2012/1 (Bruker AXS Inc.)'

_shelxl_version_number 2013-4

loop_
_space_group_symop_operation_xyz
'x, y, z'
'-x, -y, -z'

loop_
_atom_site_label
_atom_site_type_symbol
_atom_site_fract_x
_atom_site_fract_y
_atom_site_fract_z
_atom_site_U_iso_or_equiv
_atom_site_adp_type
_atom_site_occupancy
_atom_site_site_symmetry_order
_atom_site_calc_flag
_atom_site_refinement_flags_posn
_atom_site_refinement_flags_adp
_atom_site_refinement_flags_occupancy
_atom_site_disorder_assembly
_atom_site_disorder_group
C1S C 0.2160(16) 0.9693(6) 0.4675(5) 0.0326(9) Uiso 0.25 1 d D . P A -1
H1S1 H 0.2412 0.9135 0.4852 0.049 Uiso 0.25 1 calc R U P A -1
H1S2 H 0.1531 0.9490 0.4106 0.049 Uiso 0.25 1 calc R U P A -1
H1S3 H 0.0709 1.0075 0.4965 0.049 Uiso 0.25 1 calc R U P A -1
O1S O 0.4925(13) 1.0264(5) 0.4828(4) 0.0326(9) Uiso 0.25 1 d D . P A -1
H1S H 0.4777 1.0695 0.4616 0.049 Uiso 0.25 1 calc R U P A -1
C2S C 0.3972(14) 0.9877(7) 0.4868(6) 0.0326(9) Uiso 0.25 1 d D . P B -2
H2S1 H 0.5044 1.0432 0.5245 0.049 Uiso 0.25 1 calc R U P B -2
H2S2 H 0.4425 0.9822 0.4330 0.049 Uiso 0.25 1 calc R U P B -2
H2S3 H 0.4510 0.9307 0.4999 0.049 Uiso 0.25 1 calc R U P B -2
O2S O 0.0902(10) 0.9979(4) 0.4915(4) 0.0326(9) Uiso 0.25 1 d D . P B -2
H2S H -0.0005 0.9468 0.4650 0.049 Uiso 0.25 1 calc R U P B -2
C24 C 0.296(4) 0.1622(13) 0.6678(13) 0.040(2) Uani 0.531(7) 1 d D . P C 1
H24A H 0.4937 0.1907 0.6740 0.048 Uiso 0.531(7) 1 calc R U P C 1
H24B H 0.2345 0.1336 0.6105 0.048 Uiso 0.531(7) 1 calc R U P C 1
C25 C 0.286(6) 0.0871(18) 0.7095(11) 0.0466(15) Uani 0.531(7) 1 d D . P C 1
H25A H 0.1057 0.0475 0.6879 0.056 Uiso 0.531(7) 1 calc R U P C 1
H25B H 0.4456 0.0461 0.6925 0.056 Uiso 0.531(7) 1 calc R U P C 1
C26 C 0.301(2) 0.1121(9) 0.7987(9) 0.042(2) Uani 0.531(7) 1 d D . P C 1
H26A H 0.1537 0.1570 0.8188 0.051 Uiso 0.531(7) 1 calc R U P C 1
H26B H 0.4921 0.1433 0.8226 0.051 Uiso 0.531(7) 1 calc R U P C 1
C27 C 0.2525(18) 0.0233(6) 0.8230(5) 0.0480(19) Uani 0.531(7) 1 d D . P C 1
H27A H 0.0579 -0.0058 0.8010 0.058 Uiso 0.531(7) 1 calc R U P C 1
H27B H 0.3932 -0.0229 0.7999 0.058 Uiso 0.531(7) 1 calc R U P C 1
C28 C 0.2818(13) 0.0440(4) 0.9120(3) 0.0547(18) Uani 0.531(7) 1 d D . P C 1
H28A H 0.1369 0.0885 0.9352 0.066 Uiso 0.531(7) 1 calc R U P C 1
H28B H 0.4744 0.0746 0.9344 0.066 Uiso 0.531(7) 1 calc R U P C 1
C29 C 0.241(2) -0.0466(5) 0.9344(5) 0.073(2) Uani 0.531(7) 1 d D . P C 1
H29A H 0.0456 -0.0749 0.9151 0.110 Uiso 0.531(7) 1 calc R U P C 1
H29B H 0.2692 -0.0316 0.9922 0.110 Uiso 0.531(7) 1 calc R U P C 1
H29C H 0.3803 -0.0914 0.9102 0.110 Uiso 0.531(7) 1 calc R U P C 1
C30 C 0.330(4) 0.1702(15) 0.6797(15) 0.040(2) Uani 0.469(7) 1 d D . P C 2
H30A H 0.5192 0.2009 0.7060 0.048 Uiso 0.469(7) 1 calc R U P C 2
H30B H 0.3370 0.1507 0.6216 0.048 Uiso 0.469(7) 1 calc R U P C 2
C31 C 0.254(6) 0.085(2) 0.7067(12) 0.0466(15) Uani 0.469(7) 1 d D . P C 2
H31A H 0.3326 0.0270 0.6739 0.056 Uiso 0.469(7) 1 calc R U P C 2
H31B H 0.0434 0.0748 0.7056 0.056 Uiso 0.469(7) 1 calc R U P C 2
C32 C 0.401(2) 0.1176(11) 0.7919(10) 0.050(3) Uani 0.469(7) 1 d D . P C 2
H32A H 0.3072 0.1733 0.8235 0.060 Uiso 0.469(7) 1 calc R U P C 2
H32B H 0.6043 0.1375 0.7910 0.060 Uiso 0.469(7) 1 calc R U P C 2
C33 C 0.391(2) 0.0401(8) 0.8334(7) 0.060(3) Uani 0.469(7) 1 d D . P C 2
H33A H 0.4492 -0.0198 0.7969 0.072 Uiso 0.469(7) 1 calc R U P C 2
H33B H 0.5325 0.0587 0.8810 0.072 Uiso 0.469(7) 1 calc R U P C 2
C34 C 0.1014(16) 0.0230(4) 0.8577(4) 0.055(2) Uani 0.469(7) 1 d D . P C 2
H34A H -0.0440 0.0106 0.8113 0.066 Uiso 0.469(7) 1 calc R U P C 2
H34B H 0.0519 0.0804 0.8987 0.066 Uiso 0.469(7) 1 calc R U P C 2
C35 C 0.0926(19) -0.0623(5) 0.8908(5) 0.065(2) Uani 0.469(7) 1 d D . P C 2
H35A H 0.2284 -0.0486 0.9386 0.098 Uiso 0.469(7) 1 calc R U P C 2
H35B H 0.1456 -0.1190 0.8507 0.098 Uiso 0.469(7) 1 calc R U P C 2
H35C H -0.1017 -0.0729 0.9041 0.098 Uiso 0.469(7) 1 calc R U P C 2
O1 O -0.2003(3) 0.36377(10) 0.77856(8) 0.0261(3) Uani 1 1 d . . . . .
O2 O 0.1070(3) 0.23255(10) 0.70271(8) 0.0298(3) Uani 1 1 d D . . . .
C1 C -0.0491(4) 0.38588(14) 0.72363(11) 0.0237(4) Uani 1 1 d . . . . .
C2 C -0.0515(4) 0.47182(14) 0.70803(11) 0.0238(4) Uani 1 1 d . . . . .
H2 H -0.1627 0.5206 0.7367 0.029 Uiso 1 1 calc R U . . .
C3 C 0.1101(4) 0.48620(14) 0.64999(11) 0.0226(4) Uani 1 1 d . . . . .
C4 C 0.2759(4) 0.41382(14) 0.60801(11) 0.0228(4) Uani 1 1 d . . . . .
C5 C 0.2801(4) 0.32817(14) 0.62450(11) 0.0235(4) Uani 1 1 d . . . . .
H5 H 0.3936 0.2797 0.5966 0.028 Uiso 1 1 calc R U . . .
C6 C 0.1178(4) 0.31410(14) 0.68188(11) 0.0247(4) Uani 1 1 d . . . . .
C7 C 0.1411(4) 0.56658(14) 0.61777(11) 0.0224(4) Uani 1 1 d . . . . .
C8 C 0.3248(4) 0.53751(14) 0.55674(11) 0.0220(4) Uani 1 1 d . . . . .
C9 C 0.4136(4) 0.44596(14) 0.54912(11) 0.0221(4) Uani 1 1 d . . . . .
C10 C 0.0287(4) 0.65549(14) 0.63385(11) 0.0224(4) Uani 1 1 d . . . . .
C11 C -0.1605(4) 0.69242(14) 0.69311(11) 0.0256(4) Uani 1 1 d . . . . .
H11 H -0.2152 0.6552 0.7250 0.031 Uiso 1 1 calc R U . . .
C12 C -0.2641(4) 0.77923(15) 0.70494(12) 0.0296(5) Uani 1 1 d . . . . .
H12 H -0.3898 0.8017 0.7448 0.036 Uiso 1 1 calc R U . . .
C13 C -0.1866(4) 0.83686(15) 0.65840(12) 0.0307(5) Uani 1 1 d . . . . .
H13 H -0.2596 0.8977 0.6674 0.037 Uiso 1 1 calc R U . . .
C14 C -0.0085(4) 0.80494(14) 0.60118(12) 0.0282(5) Uani 1 1 d . . . . .
H14 H 0.0410 0.8441 0.5703 0.034 Uiso 1 1 calc R U . . .
C15 C 0.1067(4) 0.71422(14) 0.58601(11) 0.0235(4) Uani 1 1 d . . . . .
C16 C 0.5967(4) 0.40543(14) 0.49072(11) 0.0219(4) Uani 1 1 d . . . . .
C17 C 0.7134(4) 0.31622(14) 0.47373(11) 0.0239(4) Uani 1 1 d . . . . .
H17 H 0.6680 0.2758 0.5039 0.029 Uiso 1 1 calc R U . . .
C18 C -0.3567(4) 0.43688(14) 0.82648(12) 0.0253(4) Uani 1 1 d . . . . .
H18A H -0.4958 0.4598 0.7925 0.030 Uiso 1 1 calc R U . . .
H18B H -0.2233 0.4908 0.8581 0.030 Uiso 1 1 calc R U . . .
C19 C -0.5132(4) 0.39660(14) 0.88084(11) 0.0249(4) Uani 1 1 d . . . . .
H19A H -0.6372 0.3407 0.8482 0.030 Uiso 1 1 calc R U . . .
H19B H -0.6396 0.4444 0.9099 0.030 Uiso 1 1 calc R U . . .
C20 C -0.3153(4) 0.36738(15) 0.94078(12) 0.0267(5) Uani 1 1 d . . . . .
H20A H -0.2034 0.3147 0.9120 0.032 Uiso 1 1 calc R U . . .
H20B H -0.1780 0.4213 0.9699 0.032 Uiso 1 1 calc R U . . .
C21 C -0.4777(4) 0.33650(15) 0.99997(12) 0.0264(5) Uani 1 1 d . . . . .
H21A H -0.6037 0.2795 0.9709 0.032 Uiso 1 1 calc R U . . .
H21B H -0.6023 0.3873 1.0252 0.032 Uiso 1 1 calc R U . . .
C22 C -0.2850(5) 0.31439(17) 1.06451(13) 0.0347(5) Uani 1 1 d . . . . .
H22A H -0.1777 0.2584 1.0400 0.042 Uiso 1 1 calc R U . . .
H22B H -0.1433 0.3685 1.0894 0.042 Uiso 1 1 calc R U . . .
C23 C -0.4486(5) 0.29506(18) 1.12835(14) 0.0410(6) Uani 1 1 d . . . . .
H23A H -0.5537 0.3505 1.1534 0.062 Uiso 1 1 calc R U . . .
H23B H -0.3133 0.2821 1.1684 0.062 Uiso 1 1 calc R U . . .
H23C H -0.5847 0.2402 1.1045 0.062 Uiso 1 1 calc R U . . .

loop_
_atom_site_aniso_label
_atom_site_aniso_U_11
_atom_site_aniso_U_22
_atom_site_aniso_U_33
_atom_site_aniso_U_23
_atom_site_aniso_U_13
_atom_site_aniso_U_12
C24 0.059(4) 0.026(3) 0.040(5) 0.012(3) 0.026(3) 0.009(3)
C25 0.070(4) 0.0272(13) 0.0517(18) 0.0180(13) 0.030(2) 0.011(3)
C26 0.047(5) 0.037(3) 0.053(4) 0.027(3) 0.010(4) 0.003(4)
C27 0.063(6) 0.040(4) 0.047(4) 0.021(3) 0.011(5) 0.009(4)
C28 0.076(4) 0.049(3) 0.046(3) 0.026(3) -0.001(3) 0.007(3)
C29 0.106(6) 0.063(4) 0.066(4) 0.045(4) -0.004(4) 0.001(4)
C30 0.059(4) 0.026(3) 0.040(5) 0.012(3) 0.026(3) 0.009(3)
C31 0.070(4) 0.0272(13) 0.0517(18) 0.0180(13) 0.030(2) 0.011(3)
C32 0.059(7) 0.044(4) 0.062(5) 0.036(4) 0.015(6) 0.012(6)
C33 0.072(7) 0.057(6) 0.064(6) 0.036(5) 0.012(5) 0.020(5)
C34 0.065(5) 0.059(4) 0.046(4) 0.023(3) 0.010(4) 0.010(3)
C35 0.077(5) 0.064(4) 0.060(5) 0.028(4) 0.006(4) -0.006(4)
O1 0.0239(7) 0.0354(8) 0.0262(7) 0.0185(6) 0.0078(6) 0.0047(6)
O2 0.0303(8) 0.0336(8) 0.0337(8) 0.0206(7) 0.0085(6) 0.0042(6)
C1 0.0173(9) 0.0368(11) 0.0214(10) 0.0158(9) 0.0009(8) -0.0004(8)
C2 0.0188(10) 0.0338(11) 0.0219(10) 0.0138(9) 0.0002(8) 0.0022(8)
C3 0.0175(9) 0.0328(11) 0.0202(10) 0.0135(8) -0.0020(8) -0.0003(8)
C4 0.0184(9) 0.0326(11) 0.0194(10) 0.0122(8) -0.0006(8) -0.0010(8)
C5 0.0216(10) 0.0301(11) 0.0205(10) 0.0102(8) 0.0020(8) 0.0018(8)
C6 0.0225(10) 0.0309(11) 0.0241(10) 0.0148(9) -0.0018(8) -0.0005(8)
C7 0.0181(9) 0.0319(11) 0.0190(10) 0.0116(8) -0.0015(8) -0.0022(8)
C8 0.0179(10) 0.0311(11) 0.0185(9) 0.0111(8) -0.0012(8) -0.0009(8)
C9 0.0193(9) 0.0301(11) 0.0181(9) 0.0102(8) -0.0007(7) -0.0012(8)
C10 0.0187(9) 0.0302(11) 0.0196(10) 0.0109(8) -0.0017(7) -0.0016(8)
C11 0.0246(10) 0.0338(11) 0.0215(10) 0.0132(9) 0.0031(8) -0.0001(8)
C12 0.0298(11) 0.0339(12) 0.0260(11) 0.0093(9) 0.0065(9) 0.0033(9)
C13 0.0323(12) 0.0299(11) 0.0328(12) 0.0129(9) 0.0059(9) 0.0053(9)
C14 0.0288(11) 0.0310(11) 0.0290(11) 0.0152(9) 0.0042(9) 0.0016(9)
C15 0.0199(10) 0.0295(11) 0.0222(10) 0.0111(8) -0.0020(8) -0.0011(8)
C16 0.0186(9) 0.0296(11) 0.0191(10) 0.0111(8) -0.0019(8) -0.0020(8)
C17 0.0217(10) 0.0316(11) 0.0222(10) 0.0147(9) 0.0011(8) -0.0013(8)
C18 0.0217(10) 0.0317(11) 0.0254(10) 0.0126(9) 0.0029(8) 0.0038(8)
C19 0.0218(10) 0.0313(11) 0.0253(10) 0.0131(9) 0.0056(8) 0.0024(8)
C20 0.0229(10) 0.0367(12) 0.0240(10) 0.0140(9) 0.0042(8) 0.0030(8)
C21 0.0237(10) 0.0337(11) 0.0251(10) 0.0132(9) 0.0041(8) 0.0022(8)
C22 0.0311(12) 0.0484(14) 0.0308(12) 0.0222(10) 0.0011(9) 0.0001(10)
C23 0.0432(14) 0.0575(16) 0.0331(12) 0.0282(12) 0.0073(10) 0.0088(11)

loop_
_atom_type_symbol
_atom_type_description
_atom_type_scat_dispersion_real
_atom_type_scat_dispersion_imag
_atom_type_scat_source
C C 0.0181 0.0091 'International Tables Vol C Tables 4.2.6.8 and 6.1.1.4'
H H 0.0000 0.0000 'International Tables Vol C Tables 4.2.6.8 and 6.1.1.4'
O O 0.0492 0.0322 'International Tables Vol C Tables 4.2.6.8 and 6.1.1.4'

loop_
_geom_angle_atom_site_label_1
_geom_angle_atom_site_label_2
_geom_angle_atom_site_label_3
_geom_angle
_geom_angle_site_symmetry_1
_geom_angle_site_symmetry_3
O1S C1S H1S1 109.5 . .
O1S C1S H1S2 109.5 . .
H1S1 C1S H1S2 109.5 . .
O1S C1S H1S3 109.5 . .
H1S1 C1S H1S3 109.5 . .
H1S2 C1S H1S3 109.5 . .
C1S O1S H1S 109.5 . .
O2S C2S H2S1 109.5 . .
O2S C2S H2S2 109.5 . .
H2S1 C2S H2S2 109.5 . .
O2S C2S H2S3 109.5 . .
H2S1 C2S H2S3 109.5 . .
H2S2 C2S H2S3 109.5 . .
C2S O2S H2S 109.5 . .
O2 C24 C25 107.9(17) . .
O2 C24 H24A 110.1 . .
C25 C24 H24A 110.1 . .
O2 C24 H24B 110.1 . .
C25 C24 H24B 110.1 . .
H24A C24 H24B 108.4 . .
C26 C25 C24 122.2(18) . .
C26 C25 H25A 106.8 . .
C24 C25 H25A 106.8 . .
C26 C25 H25B 106.8 . .
C24 C25 H25B 106.8 . .
H25A C25 H25B 106.6 . .
C25 C26 C27 110.4(13) . .
C25 C26 H26A 109.6 . .
C27 C26 H26A 109.6 . .
C25 C26 H26B 109.6 . .
C27 C26 H26B 109.6 . .
H26A C26 H26B 108.1 . .
C28 C27 C26 112.4(8) . .
C28 C27 H27A 109.1 . .
C26 C27 H27A 109.1 . .
C28 C27 H27B 109.1 . .
C26 C27 H27B 109.1 . .
H27A C27 H27B 107.9 . .
C27 C28 C29 111.2(5) . .
C27 C28 H28A 109.4 . .
C29 C28 H28A 109.4 . .
C27 C28 H28B 109.4 . .
C29 C28 H28B 109.4 . .
H28A C28 H28B 108.0 . .
C28 C29 H29A 109.5 . .
C28 C29 H29B 109.5 . .
H29A C29 H29B 109.5 . .
C28 C29 H29C 109.5 . .
H29A C29 H29C 109.5 . .
H29B C29 H29C 109.5 . .
O2 C30 C31 105(2) . .
O2 C30 H30A 110.8 . .
C31 C30 H30A 110.8 . .
O2 C30 H30B 110.8 . .
C31 C30 H30B 110.8 . .
H30A C30 H30B 108.9 . .
C30 C31 C32 100.9(19) . .
C30 C31 H31A 111.6 . .
C32 C31 H31A 111.6 . .
C30 C31 H31B 111.6 . .
C32 C31 H31B 111.6 . .
H31A C31 H31B 109.4 . .
C31 C32 C33 113.5(15) . .
C31 C32 H32A 108.9 . .
C33 C32 H32A 108.9 . .
C31 C32 H32B 108.9 . .
C33 C32 H32B 108.9 . .
H32A C32 H32B 107.7 . .
C34 C33 C32 113.4(7) . .
C34 C33 H33A 108.9 . .
C32 C33 H33A 108.9 . .
C34 C33 H33B 108.9 . .
C32 C33 H33B 108.9 . .
H33A C33 H33B 107.7 . .
C33 C34 C35 111.7(6) . .
C33 C34 H34A 109.3 . .
C35 C34 H34A 109.3 . .
C33 C34 H34B 109.3 . .
C35 C34 H34B 109.3 . .
H34A C34 H34B 107.9 . .
C34 C35 H35A 109.5 . .
C34 C35 H35B 109.5 . .
H35A C35 H35B 109.5 . .
C34 C35 H35C 109.5 . .
H35A C35 H35C 109.5 . .
H35B C35 H35C 109.5 . .
C1 O1 C18 117.06(15) . .
C6 O2 C24 117.0(10) . .
C6 O2 C30 116.7(12) . .
O1 C1 C2 124.68(18) . .
O1 C1 C6 115.08(17) . .
C2 C1 C6 120.24(17) . .
C1 C2 C3 119.65(18) . .
C1 C2 H2 120.2 . .
C3 C2 H2 120.2 . .
C2 C3 C4 119.88(18) . .
C2 C3 C7 132.28(18) . .
C4 C3 C7 107.79(16) . .
C5 C4 C3 120.24(17) . .
C5 C4 C9 131.16(18) . .
C3 C4 C9 108.57(16) . .
C6 C5 C4 119.63(18) . .
C6 C5 H5 120.2 . .
C4 C5 H5 120.2 . .
O2 C6 C5 124.28(18) . .
O2 C6 C1 115.35(16) . .
C5 C6 C1 120.36(18) . .
C10 C7 C8 119.54(17) . .
C10 C7 C3 134.52(17) . .
C8 C7 C3 105.93(16) . .
C9 C8 C7 111.11(16) . .
C9 C8 C16 125.42(17) . 2_666
C7 C8 C16 123.47(18) . 2_666
C8 C9 C16 118.80(17) . .
C8 C9 C4 106.60(16) . .
C16 C9 C4 134.58(18) . .
C7 C10 C11 124.85(17) . .
C7 C10 C15 117.56(17) . .
C11 C10 C15 117.59(17) . .
C12 C11 C10 121.67(18) . .
C12 C11 H11 119.2 . .
C10 C11 H11 119.2 . .
C11 C12 C13 120.73(19) . .
C11 C12 H12 119.6 . .
C13 C12 H12 119.6 . .
C14 C13 C12 119.91(19) . .
C14 C13 H13 120.0 . .
C12 C13 H13 120.0 . .
C13 C14 C15 121.82(19) . .
C13 C14 H14 119.1 . .
C15 C14 H14 119.1 . .
C17 C15 C14 120.01(18) 2_666 .
C17 C15 C10 121.71(18) 2_666 .
C14 C15 C10 118.28(17) . .
C17 C16 C9 128.17(17) . .
C17 C16 C8 116.04(17) . 2_666
C9 C16 C8 115.78(17) . 2_666
C15 C17 C16 121.67(17) 2_666 .
C15 C17 H17 119.2 2_666 .
C16 C17 H17 119.2 . .
O1 C18 C19 108.18(15) . .
O1 C18 H18A 110.1 . .
C19 C18 H18A 110.1 . .
O1 C18 H18B 110.1 . .
C19 C18 H18B 110.1 . .
H18A C18 H18B 108.4 . .
C18 C19 C20 113.95(16) . .
C18 C19 H19A 108.8 . .
C20 C19 H19A 108.8 . .
C18 C19 H19B 108.8 . .
C20 C19 H19B 108.8 . .
H19A C19 H19B 107.7 . .
C21 C20 C19 112.77(16) . .
C21 C20 H20A 109.0 . .
C19 C20 H20A 109.0 . .
C21 C20 H20B 109.0 . .
C19 C20 H20B 109.0 . .
H20A C20 H20B 107.8 . .
C20 C21 C22 114.01(16) . .
C20 C21 H21A 108.7 . .
C22 C21 H21A 108.7 . .
C20 C21 H21B 108.7 . .
C22 C21 H21B 108.7 . .
H21A C21 H21B 107.6 . .
C23 C22 C21 113.28(18) . .
C23 C22 H22A 108.9 . .
C21 C22 H22A 108.9 . .
C23 C22 H22B 108.9 . .
C21 C22 H22B 108.9 . .
H22A C22 H22B 107.7 . .
C22 C23 H23A 109.5 . .
C22 C23 H23B 109.5 . .
H23A C23 H23B 109.5 . .
C22 C23 H23C 109.5 . .
H23A C23 H23C 109.5 . .
H23B C23 H23C 109.5 . .

loop_
_geom_bond_atom_site_label_1
_geom_bond_atom_site_label_2
_geom_bond_distance
_geom_bond_site_symmetry_2
C1S O1S 1.483(5) .
C1S H1S1 0.9800 .
C1S H1S2 0.9800 .
C1S H1S3 0.9800 .
O1S H1S 0.8400 .
C2S O2S 1.458(5) .
C2S H2S1 0.9800 .
C2S H2S2 0.9800 .
C2S H2S3 0.9800 .
O2S H2S 0.8400 .
C24 O2 1.422(7) .
C24 C25 1.519(14) .
C24 H24A 0.9900 .
C24 H24B 0.9900 .
C25 C26 1.511(14) .
C25 H25A 0.9900 .
C25 H25B 0.9900 .
C26 C27 1.526(11) .
C26 H26A 0.9900 .
C26 H26B 0.9900 .
C27 C28 1.512(10) .
C27 H27A 0.9900 .
C27 H27B 0.9900 .
C28 C29 1.529(7) .
C28 H28A 0.9900 .
C28 H28B 0.9900 .
C29 H29A 0.9800 .
C29 H29B 0.9800 .
C29 H29C 0.9800 .
C30 O2 1.425(8) .
C30 C31 1.524(16) .
C30 H30A 0.9900 .
C30 H30B 0.9900 .
C31 C32 1.536(16) .
C31 H31A 0.9900 .
C31 H31B 0.9900 .
C32 C33 1.548(13) .
C32 H32A 0.9900 .
C32 H32B 0.9900 .
C33 C34 1.497(10) .
C33 H33A 0.9900 .
C33 H33B 0.9900 .
C34 C35 1.554(8) .
C34 H34A 0.9900 .
C34 H34B 0.9900 .
C35 H35A 0.9800 .
C35 H35B 0.9800 .
C35 H35C 0.9800 .
O1 C1 1.367(2) .
O1 C18 1.429(2) .
O2 C6 1.373(2) .
C1 C2 1.389(3) .
C1 C6 1.405(3) .
C2 C3 1.395(3) .
C2 H2 0.9500 .
C3 C4 1.409(3) .
C3 C7 1.484(3) .
C4 C5 1.393(3) .
C4 C9 1.465(3) .
C5 C6 1.386(3) .
C5 H5 0.9500 .
C7 C10 1.396(3) .
C7 C8 1.417(3) .
C8 C9 1.407(3) .
C8 C16 1.429(3) 2_666
C9 C16 1.410(3) .
C10 C11 1.429(3) .
C10 C15 1.452(3) .
C11 C12 1.357(3) .
C11 H11 0.9500 .
C12 C13 1.421(3) .
C12 H12 0.9500 .
C13 C14 1.356(3) .
C13 H13 0.9500 .
C14 C15 1.427(3) .
C14 H14 0.9500 .
C15 C17 1.390(3) 2_666
C16 C17 1.408(3) .
C16 C8 1.429(3) 2_666
C17 C15 1.390(3) 2_666
C17 H17 0.9500 .
C18 C19 1.511(3) .
C18 H18A 0.9900 .
C18 H18B 0.9900 .
C19 C20 1.525(3) .
C19 H19A 0.9900 .
C19 H19B 0.9900 .
C20 C21 1.520(3) .
C20 H20A 0.9900 .
C20 H20B 0.9900 .
C21 C22 1.521(3) .
C21 H21A 0.9900 .
C21 H21B 0.9900 .
C22 C23 1.516(3) .
C22 H22A 0.9900 .
C22 H22B 0.9900 .
C23 H23A 0.9800 .
C23 H23B 0.9800 .
C23 H23C 0.9800 .
